data_1501770
loop_
_publ_author_name
'Carlotto, Silvia'
'Zerbetto, Mirco'
'Shabestari, Maryam Hashemi'
'Moretto, Alessandro'
'Formaggio, Fernando'
'Crisma, Marco'
'Toniolo, Claudio'
'Huber, Martina'
'Polimeno, Antonino'

_publ_section_title
;
 In silico interpretation of cw-ESR at 9 and 95 GHz of mono- and bis-
 TOAC-labeled Aib-homopeptides in fluid and frozen acetonitrile.
;
_journal_issue 44
_journal_name_full 'The journal of physical chemistry. B'
_journal_page_first 13026
_journal_page_last 13036
_journal_paper_doi 10.1021/jp2063645
_journal_volume 115
_journal_year 2011
_chemical_formula_sum 'C54 H80 N9 O12'
_chemical_formula_weight 1047.27
_chemical_name_systematic
;
 Fmoc-TOAC-(Aib)7-OMe
;
_space_group_IT_number 14
_symmetry_cell_setting monoclinic
_symmetry_space_group_name_Hall '-P 2ybc'
_symmetry_space_group_name_H-M 'P 1 21/c 1'
_atom_sites_solution_hydrogens geom
_atom_sites_solution_primary direct
_atom_sites_solution_secondary difmap
_audit_creation_method SHELXL-97
_cell_angle_alpha 90.00
_cell_angle_beta 100.27(7)
_cell_angle_gamma 90.00
_cell_formula_units_Z 4
_cell_length_a 16.086(3)
_cell_length_b 21.066(3)
_cell_length_c 18.104(3)
_cell_measurement_reflns_used 48
_cell_measurement_temperature 293(2)
_cell_measurement_theta_max 20
_cell_measurement_theta_min 12
_cell_volume 6037(2)
_computing_structure_refinement 'SHELXL-97 (Sheldrick, 2008)'
_computing_structure_solution 'SIR2002 (Burla et al., 2003)'
_diffrn_ambient_temperature 293(2)
_diffrn_measured_fraction_theta_full 0.999
_diffrn_measured_fraction_theta_max 0.999
_diffrn_measurement_device_type 'Philips PW1100 diffractometer'
_diffrn_measurement_method '\q-2\q scans'
_diffrn_radiation_monochromator graphite
_diffrn_radiation_source 'fine-focus sealed tube'
_diffrn_radiation_type CuK\a
_diffrn_radiation_wavelength 1.54178
_diffrn_reflns_av_R_equivalents 0.0362
_diffrn_reflns_av_sigmaI/netI 0.0463
_diffrn_reflns_limit_h_max 16
_diffrn_reflns_limit_h_min -16
_diffrn_reflns_limit_k_max 22
_diffrn_reflns_limit_k_min -1
_diffrn_reflns_limit_l_max 19
_diffrn_reflns_limit_l_min 0
_diffrn_reflns_number 8121
_diffrn_reflns_theta_full 54.24
_diffrn_reflns_theta_max 54.24
_diffrn_reflns_theta_min 3.25
_diffrn_standards_decay_% negligible
_diffrn_standards_interval_count 100
_diffrn_standards_number 3
_exptl_absorpt_coefficient_mu 0.670
_exptl_absorpt_correction_type none
_exptl_crystal_colour 'pale yellow'
_exptl_crystal_density_diffrn 1.152
_exptl_crystal_density_method 'not measured'
_exptl_crystal_description prism
_exptl_crystal_F_000 2252
_exptl_crystal_size_max 0.40
_exptl_crystal_size_mid 0.25
_exptl_crystal_size_min 0.15
_refine_diff_density_max 0.307
_refine_diff_density_min -0.314
_refine_diff_density_rms 0.064
_refine_ls_extinction_method none
_refine_ls_goodness_of_fit_ref 1.213
_refine_ls_hydrogen_treatment constr
_refine_ls_matrix_type fullcycle
_refine_ls_number_parameters 652
_refine_ls_number_reflns 7362
_refine_ls_number_restraints 0
_refine_ls_restrained_S_all 1.213
_refine_ls_R_factor_all 0.1233
_refine_ls_R_factor_gt 0.0864
_refine_ls_shift/su_max 0.054
_refine_ls_shift/su_mean 0.004
_refine_ls_structure_factor_coef Fsqd
_refine_ls_weighting_details 'calc w=1/[\s^2^(Fo^2^)+(0.0846P)^2^+8.6383P] where P=(Fo^2^+2Fc^2^)/3'
_refine_ls_weighting_scheme calc
_refine_ls_wR_factor_gt 0.2244
_refine_ls_wR_factor_ref 0.2382
_reflns_number_gt 4832
_reflns_number_total 7362
_reflns_threshold_expression >2sigma(I)
_cod_data_source_file jp2063645_si_001.cif
_cod_data_source_block mc144
_cod_depositor_comments
;
The following automatic conversions were performed:

'_symmetry_cell_setting' value 'Monoclinic' changed to 'monoclinic'
according to /home/saulius/struct/CIF-dictionaries/cif_core.dic
dictionary named 'cif_core.dic' version 2.4.1 from 2010-06-29.

Automatic conversion script
Id: cif_fix_values 1715 2011-07-08 13:25:40Z adriana 
;
_cod_original_cell_volume 6036.6(17)
_cod_original_sg_symbol_H-M P2(1)/c
_cod_database_code 1501770

loop_
_symmetry_equiv_pos_as_xyz
'x, y, z'
'-x, y+1/2, -z+1/2'
'-x, -y, -z'
'x, -y-1/2, z-1/2'

loop_
_atom_site_label
_atom_site_type_symbol
_atom_site_fract_x
_atom_site_fract_y
_atom_site_fract_z
_atom_site_U_iso_or_equiv
_atom_site_adp_type
_atom_site_occupancy
_atom_site_symmetry_multiplicity
_atom_site_calc_flag
_atom_site_refinement_flags
C01 C 0.98687(19) 0.11903(18) 0.7168(2) 0.0648(17) Uani 1 1 d G
C02 C 1.0360(3) 0.1353(2) 0.7853(2) 0.087(2) Uani 1 1 d G
H02 H 1.0103 0.1465 0.8256 0.104 Uiso 1 1 calc R
C03 C 1.1236(3) 0.1347(2) 0.7937(2) 0.108(3) Uani 1 1 d G
H03 H 1.1565 0.1456 0.8396 0.129 Uiso 1 1 calc R
C04 C 1.16206(18) 0.1180(2) 0.7336(3) 0.109(3) Uani 1 1 d G
H04 H 1.2207 0.1177 0.7392 0.131 Uiso 1 1 calc R
C05 C 1.1129(3) 0.1018(2) 0.6651(3) 0.092(2) Uani 1 1 d G
H05 H 1.1386 0.0906 0.6248 0.110 Uiso 1 1 calc R
C06 C 1.0253(2) 0.10229(18) 0.6567(2) 0.0705(18) Uani 1 1 d G
C07 C 0.9604(2) 0.0900(2) 0.5932(2) 0.0709(18) Uani 1 1 d G
C08 C 0.9662(2) 0.0748(2) 0.5196(3) 0.094(2) Uani 1 1 d G
H08 H 1.0190 0.0708 0.5057 0.113 Uiso 1 1 calc R
C09 C 0.8933(3) 0.0655(2) 0.4667(2) 0.101(3) Uani 1 1 d G
H09 H 0.8972 0.0553 0.4174 0.121 Uiso 1 1 calc R
C010 C 0.8145(3) 0.0714(2) 0.4873(2) 0.102(2) Uani 1 1 d G
H010 H 0.7657 0.0652 0.4519 0.123 Uiso 1 1 calc R
C011 C 0.8086(2) 0.0866(2) 0.5609(3) 0.085(2) Uani 1 1 d G
H011 H 0.7559 0.0906 0.5748 0.102 Uiso 1 1 calc R
C012 C 0.8815(3) 0.09596(19) 0.61384(19) 0.0658(17) Uani 1 1 d G
C013 C 0.8932(4) 0.1103(3) 0.6967(3) 0.0637(17) Uani 1 1 d .
H013 H 0.8802 0.0708 0.7211 0.076 Uiso 1 1 calc R
C014 C 0.8375(4) 0.1610(3) 0.7216(4) 0.0717(18) Uani 1 1 d .
H01A H 0.7789 0.1480 0.7085 0.086 Uiso 1 1 calc R
H01B H 0.8511 0.1652 0.7758 0.086 Uiso 1 1 calc R
OU O 0.8480(2) 0.22212(17) 0.6874(2) 0.0650(11) Uani 1 1 d .
C0 C 0.7765(3) 0.2500(3) 0.6516(3) 0.0544(15) Uani 1 1 d .
O0 O 0.7080(2) 0.22486(17) 0.6388(2) 0.0656(11) Uani 1 1 d .
N1 N 0.7925(3) 0.31014(19) 0.6318(3) 0.0552(12) Uani 1 1 d .
H1 H 0.8434 0.3242 0.6401 0.066 Uiso 1 1 calc R
C1A C 0.7229(3) 0.3517(2) 0.5963(3) 0.0499(14) Uani 1 1 d .
C1B1 C 0.7631(3) 0.4115(2) 0.5686(3) 0.0536(15) Uani 1 1 d .
H1B1 H 0.8177 0.4181 0.6003 0.064 Uiso 1 1 calc R
H1B2 H 0.7730 0.4035 0.5181 0.064 Uiso 1 1 calc R
C1G1 C 0.7118(3) 0.4730(2) 0.5676(3) 0.0566(15) Uani 1 1 d .
N1D N 0.6915(3) 0.4827(2) 0.6425(3) 0.0635(13) Uani 1 1 d .
O1D O 0.6773(4) 0.53918(19) 0.6633(3) 0.1007(17) Uani 1 1 d .
C1G2 C 0.6847(4) 0.4305(3) 0.6959(3) 0.0645(17) Uani 1 1 d .
C1B2 C 0.6637(3) 0.3687(2) 0.6497(3) 0.0542(15) Uani 1 1 d .
H1B3 H 0.6633 0.3337 0.6845 0.065 Uiso 1 1 calc R
H1B4 H 0.6070 0.3725 0.6209 0.065 Uiso 1 1 calc R
C1D1 C 0.7671(4) 0.5280(3) 0.5494(4) 0.0759(19) Uani 1 1 d .
H1D1 H 0.7413 0.5676 0.5586 0.114 Uiso 1 1 calc R
H1D2 H 0.7728 0.5257 0.4975 0.114 Uiso 1 1 calc R
H1D3 H 0.8219 0.5251 0.5805 0.114 Uiso 1 1 calc R
C1D2 C 0.6292(4) 0.4718(3) 0.5108(4) 0.0721(18) Uani 1 1 d .
H1D4 H 0.5975 0.4347 0.5189 0.108 Uiso 1 1 calc R
H1D5 H 0.6415 0.4711 0.4608 0.108 Uiso 1 1 calc R
H1D6 H 0.5967 0.5091 0.5171 0.108 Uiso 1 1 calc R
C1D3 C 0.7682(5) 0.4266(3) 0.7512(4) 0.093(2) Uani 1 1 d .
H1D7 H 0.8128 0.4157 0.7247 0.140 Uiso 1 1 calc R
H1D8 H 0.7640 0.3948 0.7884 0.140 Uiso 1 1 calc R
H1D9 H 0.7802 0.4670 0.7753 0.140 Uiso 1 1 calc R
C1D4 C 0.6130(5) 0.4443(3) 0.7368(4) 0.104(3) Uani 1 1 d .
H1DX H 0.6275 0.4799 0.7697 0.156 Uiso 1 1 calc R
H1DY H 0.6028 0.4079 0.7658 0.156 Uiso 1 1 calc R
H1DZ H 0.5630 0.4540 0.7011 0.156 Uiso 1 1 calc R
C1 C 0.6755(3) 0.3159(2) 0.5260(3) 0.0507(14) Uani 1 1 d .
O1 O 0.5981(2) 0.31781(17) 0.5092(2) 0.0604(10) Uani 1 1 d .
N2 N 0.7246(3) 0.2857(2) 0.4851(2) 0.0519(12) Uani 1 1 d .
H2 H 0.7773 0.2819 0.5040 0.062 Uiso 1 1 calc R
C2A C 0.6951(3) 0.2588(3) 0.4106(3) 0.0542(15) Uani 1 1 d .
C2B1 C 0.7699(4) 0.2267(3) 0.3857(4) 0.0745(19) Uani 1 1 d .
H2B1 H 0.8154 0.2566 0.3881 0.112 Uiso 1 1 calc R
H2B2 H 0.7536 0.2118 0.3351 0.112 Uiso 1 1 calc R
H2B3 H 0.7881 0.1915 0.4182 0.112 Uiso 1 1 calc R
C2B2 C 0.6600(5) 0.3115(3) 0.3556(4) 0.082(2) Uani 1 1 d .
H2B4 H 0.6050 0.3237 0.3643 0.122 Uiso 1 1 calc R
H2B5 H 0.6557 0.2963 0.3051 0.122 Uiso 1 1 calc R
H2B6 H 0.6971 0.3475 0.3631 0.122 Uiso 1 1 calc R
C2 C 0.6269(3) 0.2078(2) 0.4124(3) 0.0499(14) Uani 1 1 d .
O2 O 0.5821(2) 0.19215(18) 0.3529(2) 0.0617(11) Uani 1 1 d .
N3 N 0.6196(3) 0.1820(2) 0.4776(2) 0.0504(11) Uani 1 1 d .
H3 H 0.6561 0.1917 0.5167 0.060 Uiso 1 1 calc R
C3A C 0.5510(3) 0.1369(2) 0.4861(3) 0.0554(15) Uani 1 1 d .
C3B1 C 0.5471(4) 0.1307(3) 0.5685(3) 0.0732(19) Uani 1 1 d .
H3B1 H 0.5994 0.1135 0.5947 0.110 Uiso 1 1 calc R
H3B2 H 0.5016 0.1028 0.5746 0.110 Uiso 1 1 calc R
H3B3 H 0.5378 0.1717 0.5887 0.110 Uiso 1 1 calc R
C3B2 C 0.5661(4) 0.0722(3) 0.4517(4) 0.078(2) Uani 1 1 d .
H3B4 H 0.5733 0.0780 0.4006 0.118 Uiso 1 1 calc R
H3B5 H 0.5184 0.0451 0.4530 0.118 Uiso 1 1 calc R
H3B6 H 0.6160 0.0531 0.4800 0.118 Uiso 1 1 calc R
C3 C 0.4663(3) 0.1638(3) 0.4473(3) 0.0550(15) Uani 1 1 d .
O3 O 0.4095(2) 0.1284(2) 0.4167(2) 0.0728(12) Uani 1 1 d .
N4 N 0.4551(3) 0.2264(2) 0.4512(2) 0.0581(13) Uani 1 1 d .
H4 H 0.4965 0.2490 0.4736 0.070 Uiso 1 1 calc R
C4A C 0.3757(4) 0.2591(3) 0.4194(3) 0.0721(19) Uani 1 1 d .
C4B1 C 0.3963(5) 0.3303(3) 0.4178(5) 0.113(3) Uani 1 1 d .
H4B1 H 0.4159 0.3451 0.4680 0.169 Uiso 1 1 calc R
H4B2 H 0.3463 0.3533 0.3962 0.169 Uiso 1 1 calc R
H4B3 H 0.4394 0.3371 0.3881 0.169 Uiso 1 1 calc R
C4B2 C 0.3104(5) 0.2476(6) 0.4659(4) 0.140(4) Uani 1 1 d .
H4B4 H 0.3083 0.2031 0.4770 0.211 Uiso 1 1 calc R
H4B5 H 0.2564 0.2610 0.4390 0.211 Uiso 1 1 calc R
H4B6 H 0.3240 0.2711 0.5119 0.211 Uiso 1 1 calc R
C4 C 0.3449(3) 0.2375(3) 0.3388(3) 0.0526(14) Uani 1 1 d .
O4 O 0.2683(2) 0.2321(2) 0.3147(2) 0.0695(12) Uani 1 1 d .
N5 N 0.4022(3) 0.2299(2) 0.2955(2) 0.0522(12) Uani 1 1 d .
H5 H 0.4548 0.2317 0.3156 0.063 Uiso 1 1 calc R
C5A C 0.3798(4) 0.2187(3) 0.2156(3) 0.0583(16) Uani 1 1 d .
C5B1 C 0.4607(4) 0.2060(3) 0.1854(3) 0.0760(19) Uani 1 1 d .
H5B1 H 0.4971 0.2423 0.1944 0.114 Uiso 1 1 calc R
H5B2 H 0.4472 0.1979 0.1324 0.114 Uiso 1 1 calc R
H5B3 H 0.4889 0.1697 0.2104 0.114 Uiso 1 1 calc R
C5B2 C 0.3322(5) 0.2770(3) 0.1773(4) 0.095(2) Uani 1 1 d .
H5B4 H 0.2804 0.2826 0.1959 0.142 Uiso 1 1 calc R
H5B5 H 0.3198 0.2704 0.1240 0.142 Uiso 1 1 calc R
H5B6 H 0.3667 0.3142 0.1882 0.142 Uiso 1 1 calc R
C5 C 0.3243(3) 0.1587(3) 0.1990(3) 0.0602(16) Uani 1 1 d .
O5 O 0.2733(2) 0.1533(2) 0.1401(2) 0.0772(13) Uani 1 1 d .
N6 N 0.3368(3) 0.1129(2) 0.2508(3) 0.0580(13) Uani 1 1 d .
H6 H 0.3711 0.1201 0.2921 0.070 Uiso 1 1 calc R
C6A C 0.2946(4) 0.0511(3) 0.2407(4) 0.0675(18) Uani 1 1 d .
C6B1 C 0.3177(4) 0.0153(3) 0.3156(4) 0.095(2) Uani 1 1 d .
H6B1 H 0.3654 0.0354 0.3461 0.143 Uiso 1 1 calc R
H6B2 H 0.3316 -0.0279 0.3061 0.143 Uiso 1 1 calc R
H6B3 H 0.2705 0.0161 0.3414 0.143 Uiso 1 1 calc R
C6B2 C 0.3231(5) 0.0155(4) 0.1764(5) 0.104(3) Uani 1 1 d .
H6B4 H 0.3262 0.0444 0.1360 0.156 Uiso 1 1 calc R
H6B5 H 0.2832 -0.0175 0.1590 0.156 Uiso 1 1 calc R
H6B6 H 0.3777 -0.0029 0.1935 0.156 Uiso 1 1 calc R
C6 C 0.1987(4) 0.0589(3) 0.2262(3) 0.0604(16) Uani 1 1 d .
O6 O 0.1538(3) 0.0175(2) 0.1912(3) 0.0814(13) Uani 1 1 d .
N7 N 0.1657(3) 0.1091(2) 0.2557(3) 0.0590(13) Uani 1 1 d .
H7 H 0.2002 0.1362 0.2799 0.071 Uiso 1 1 calc R
C7A C 0.0759(3) 0.1212(3) 0.2502(3) 0.0602(16) Uani 1 1 d .
C7B1 C 0.0673(4) 0.1828(4) 0.2934(4) 0.091(2) Uani 1 1 d .
H7B1 H 0.1051 0.1816 0.3408 0.137 Uiso 1 1 calc R
H7B2 H 0.0102 0.1870 0.3017 0.137 Uiso 1 1 calc R
H7B3 H 0.0811 0.2184 0.2647 0.137 Uiso 1 1 calc R
C7B2 C 0.0314(4) 0.0661(4) 0.2830(4) 0.090(2) Uani 1 1 d .
H7B4 H 0.0208 0.0324 0.2469 0.135 Uiso 1 1 calc R
H7B5 H -0.0211 0.0808 0.2950 0.135 Uiso 1 1 calc R
H7B6 H 0.0669 0.0508 0.3278 0.135 Uiso 1 1 calc R
C7 C 0.0321(3) 0.1347(2) 0.1692(3) 0.0531(14) Uani 1 1 d .
O7 O -0.0452(2) 0.13101(19) 0.1526(2) 0.0678(11) Uani 1 1 d .
N8 N 0.0791(3) 0.1544(2) 0.1212(3) 0.0566(12) Uani 1 1 d .
H8 H 0.1327 0.1480 0.1316 0.068 Uiso 1 1 calc R
C8A C 0.0442(3) 0.1872(3) 0.0500(3) 0.0566(15) Uani 1 1 d .
C8B1 C 0.1138(4) 0.1950(3) 0.0051(4) 0.0743(19) Uani 1 1 d .
H8B1 H 0.1535 0.2261 0.0287 0.111 Uiso 1 1 calc R
H8B2 H 0.0902 0.2088 -0.0448 0.111 Uiso 1 1 calc R
H8B3 H 0.1421 0.1552 0.0027 0.111 Uiso 1 1 calc R
C8B2 C 0.0091(4) 0.2516(3) 0.0681(4) 0.083(2) Uani 1 1 d .
H8B4 H -0.0369 0.2454 0.0946 0.124 Uiso 1 1 calc R
H8B5 H -0.0107 0.2742 0.0223 0.124 Uiso 1 1 calc R
H8B6 H 0.0528 0.2757 0.0988 0.124 Uiso 1 1 calc R
C8 C -0.0269(3) 0.1480(3) 0.0032(3) 0.0593(16) Uani 1 1 d .
O8 O -0.0944(2) 0.1688(2) -0.0238(3) 0.0824(14) Uani 1 1 d .
OT O -0.0009(3) 0.09031(18) -0.0093(2) 0.0754(12) Uani 1 1 d .
CT C -0.0591(4) 0.0515(3) -0.0628(4) 0.092(2) Uani 1 1 d .
HT1 H -0.1040 0.0362 -0.0391 0.138 Uiso 1 1 calc R
HT2 H -0.0290 0.0162 -0.0787 0.138 Uiso 1 1 calc R
HT3 H -0.0822 0.0769 -0.1056 0.138 Uiso 1 1 calc R

loop_
_atom_site_aniso_label
_atom_site_aniso_U_11
_atom_site_aniso_U_22
_atom_site_aniso_U_33
_atom_site_aniso_U_23
_atom_site_aniso_U_13
_atom_site_aniso_U_12
C01 0.064(4) 0.040(3) 0.086(5) 0.015(3) -0.001(4) 0.003(3)
C02 0.094(5) 0.061(4) 0.097(6) 0.019(4) -0.005(4) -0.003(4)
C03 0.075(6) 0.084(6) 0.146(8) 0.034(5) -0.029(5) -0.014(4)
C04 0.073(6) 0.077(5) 0.165(9) 0.042(6) -0.009(5) -0.001(4)
C05 0.072(5) 0.065(5) 0.138(7) 0.023(5) 0.017(5) 0.007(4)
C06 0.057(4) 0.042(4) 0.108(6) 0.016(4) 0.004(4) 0.005(3)
C07 0.073(5) 0.044(4) 0.097(5) 0.006(4) 0.019(4) 0.014(3)
C08 0.092(6) 0.066(5) 0.126(7) 0.004(5) 0.027(5) 0.024(4)
C09 0.125(7) 0.086(6) 0.093(6) -0.011(4) 0.021(5) 0.023(5)
C010 0.109(6) 0.096(6) 0.094(6) -0.008(5) 0.000(5) 0.007(5)
C011 0.068(5) 0.076(5) 0.105(6) 0.003(4) 0.001(4) 0.013(4)
C012 0.063(4) 0.045(4) 0.089(5) 0.009(3) 0.012(4) 0.012(3)
C013 0.066(4) 0.047(4) 0.077(5) 0.015(3) 0.012(3) 0.007(3)
C014 0.077(4) 0.059(4) 0.080(5) 0.019(3) 0.017(4) 0.008(3)
OU 0.057(2) 0.049(2) 0.085(3) 0.009(2) 0.001(2) 0.0068(19)
C0 0.052(4) 0.045(4) 0.063(4) -0.001(3) 0.000(3) 0.004(3)
O0 0.056(2) 0.050(2) 0.085(3) 0.006(2) -0.004(2) -0.010(2)
N1 0.040(3) 0.042(3) 0.078(3) -0.003(2) -0.004(2) -0.002(2)
C1A 0.042(3) 0.037(3) 0.068(4) 0.000(3) 0.001(3) -0.004(3)
C1B1 0.045(3) 0.042(3) 0.072(4) -0.004(3) 0.006(3) -0.003(3)
C1G1 0.058(4) 0.038(3) 0.076(4) 0.004(3) 0.016(3) 0.007(3)
N1D 0.072(3) 0.044(3) 0.075(4) -0.003(3) 0.016(3) 0.008(2)
O1D 0.155(5) 0.043(3) 0.113(4) -0.006(3) 0.048(3) 0.017(3)
C1G2 0.087(5) 0.045(4) 0.062(4) 0.002(3) 0.014(4) -0.005(3)
C1B2 0.057(4) 0.042(3) 0.064(4) 0.004(3) 0.009(3) -0.003(3)
C1D1 0.082(5) 0.043(4) 0.104(5) 0.007(3) 0.021(4) -0.001(3)
C1D2 0.066(4) 0.062(4) 0.084(5) 0.014(3) 0.002(4) 0.008(3)
C1D3 0.128(6) 0.064(4) 0.074(5) -0.003(4) -0.017(4) -0.013(4)
C1D4 0.150(7) 0.073(5) 0.107(6) -0.019(4) 0.073(6) -0.012(5)
C1 0.037(3) 0.037(3) 0.074(4) 0.003(3) -0.001(3) -0.004(3)
O1 0.045(2) 0.049(2) 0.082(3) -0.006(2) 0.000(2) 0.0005(18)
N2 0.041(3) 0.047(3) 0.066(3) -0.006(2) 0.004(2) 0.001(2)
C2A 0.056(4) 0.054(4) 0.052(4) -0.004(3) 0.009(3) -0.005(3)
C2B1 0.064(4) 0.078(5) 0.086(5) -0.025(4) 0.024(4) -0.019(4)
C2B2 0.106(5) 0.064(4) 0.071(4) 0.014(4) 0.005(4) -0.013(4)
C2 0.050(3) 0.048(3) 0.051(4) -0.007(3) 0.007(3) 0.004(3)
O2 0.059(2) 0.064(3) 0.058(2) -0.009(2) -0.001(2) -0.007(2)
N3 0.047(3) 0.050(3) 0.050(3) -0.003(2) -0.003(2) -0.006(2)
C3A 0.049(3) 0.043(3) 0.071(4) 0.003(3) 0.001(3) -0.011(3)
C3B1 0.068(4) 0.081(5) 0.065(4) 0.016(3) -0.004(3) -0.011(3)
C3B2 0.079(5) 0.043(4) 0.109(5) -0.003(4) 0.004(4) -0.006(3)
C3 0.050(4) 0.067(4) 0.044(3) 0.006(3) -0.001(3) -0.009(3)
O3 0.061(3) 0.076(3) 0.073(3) 0.007(2) -0.012(2) -0.025(2)
N4 0.046(3) 0.062(3) 0.060(3) -0.008(2) -0.005(2) 0.004(2)
C4A 0.055(4) 0.096(5) 0.063(4) -0.011(4) 0.002(3) 0.027(4)
C4B1 0.115(6) 0.069(5) 0.131(7) -0.035(5) -0.039(5) 0.042(5)
C4B2 0.069(5) 0.280(13) 0.071(5) -0.024(7) 0.007(4) 0.048(7)
C4 0.051(4) 0.054(4) 0.049(4) -0.001(3) 0.001(3) 0.012(3)
O4 0.047(2) 0.083(3) 0.073(3) -0.011(2) -0.004(2) 0.014(2)
N5 0.045(3) 0.058(3) 0.052(3) -0.003(2) 0.006(2) 0.003(2)
C5A 0.060(4) 0.067(4) 0.046(4) 0.007(3) 0.004(3) 0.004(3)
C5B1 0.070(4) 0.102(5) 0.058(4) -0.001(4) 0.018(3) -0.010(4)
C5B2 0.118(6) 0.083(5) 0.072(5) 0.014(4) -0.009(4) 0.014(5)
C5 0.048(4) 0.076(4) 0.055(4) -0.006(3) 0.006(3) 0.008(3)
O5 0.064(3) 0.109(4) 0.051(2) -0.007(2) -0.012(2) -0.002(2)
N6 0.049(3) 0.059(3) 0.060(3) -0.007(3) -0.007(2) 0.002(2)
C6A 0.054(4) 0.050(4) 0.093(5) -0.013(3) -0.003(3) -0.002(3)
C6B1 0.083(5) 0.055(4) 0.130(7) 0.016(4) -0.031(5) -0.003(4)
C6B2 0.088(5) 0.090(6) 0.135(7) -0.056(5) 0.021(5) 0.009(4)
C6 0.058(4) 0.054(4) 0.066(4) -0.003(3) 0.000(3) 0.003(3)
O6 0.069(3) 0.065(3) 0.101(3) -0.021(3) -0.011(2) -0.011(2)
N7 0.047(3) 0.060(3) 0.066(3) -0.011(3) -0.002(2) 0.000(2)
C7A 0.045(4) 0.070(4) 0.066(4) -0.002(3) 0.010(3) 0.001(3)
C7B1 0.071(5) 0.103(6) 0.100(6) -0.029(5) 0.017(4) 0.016(4)
C7B2 0.063(4) 0.106(6) 0.100(6) 0.030(5) 0.014(4) -0.005(4)
C7 0.043(3) 0.042(3) 0.075(4) -0.004(3) 0.013(3) -0.003(3)
O7 0.039(2) 0.067(3) 0.095(3) 0.010(2) 0.003(2) -0.0022(19)
N8 0.040(3) 0.057(3) 0.069(3) -0.001(3) -0.001(2) 0.001(2)
C8A 0.048(3) 0.046(3) 0.072(4) 0.001(3) 0.000(3) -0.003(3)
C8B1 0.056(4) 0.084(5) 0.082(5) 0.008(4) 0.011(3) -0.013(3)
C8B2 0.095(5) 0.046(4) 0.104(5) -0.003(4) 0.007(4) 0.002(4)
C8 0.050(4) 0.055(4) 0.069(4) 0.006(3) 0.000(3) -0.004(3)
O8 0.055(3) 0.076(3) 0.105(4) 0.006(3) -0.016(2) 0.009(2)
OT 0.072(3) 0.048(2) 0.095(3) -0.011(2) -0.014(2) 0.002(2)
CT 0.096(5) 0.068(5) 0.100(6) -0.017(4) -0.018(4) -0.018(4)

loop_
_atom_type_symbol
_atom_type_description
_atom_type_scat_dispersion_real
_atom_type_scat_dispersion_imag
_atom_type_scat_source
C C 0.0181 0.0091 'International Tables Vol C Tables 4.2.6.8 and 6.1.1.4'
H H 0.0000 0.0000 'International Tables Vol C Tables 4.2.6.8 and 6.1.1.4'
N N 0.0311 0.0180 'International Tables Vol C Tables 4.2.6.8 and 6.1.1.4'
O O 0.0492 0.0322 'International Tables Vol C Tables 4.2.6.8 and 6.1.1.4'

loop_
_geom_angle_atom_site_label_1
_geom_angle_atom_site_label_2
_geom_angle_atom_site_label_3
_geom_angle
C02 C01 C06 120.0
C02 C01 C013 129.4(4)
C06 C01 C013 110.3(4)
C03 C02 C01 120.0
C02 C03 C04 120.0
C05 C04 C03 120.0
C06 C05 C04 120.0
C05 C06 C01 120.0
C05 C06 C07 131.8(3)
C01 C06 C07 108.2(3)
C08 C07 C012 120.0
C08 C07 C06 130.3(4)
C012 C07 C06 109.7(4)
C07 C08 C09 120.0
C010 C09 C08 120.0
C09 C010 C011 120.0
C012 C011 C010 120.0
C011 C012 C07 120.0
C011 C012 C013 130.8(4)
C07 C012 C013 109.2(4)
C01 C013 C012 101.9(4)
C01 C013 C014 117.6(5)
C012 C013 C014 117.5(5)
OU C014 C013 112.3(5)
C0 OU C014 115.9(4)
O0 C0 OU 125.0(5)
O0 C0 N1 124.6(5)
OU C0 N1 110.4(5)
C0 N1 C1A 120.4(4)
N1 C1A C1B2 112.0(4)
N1 C1A C1B1 107.3(4)
C1B2 C1A C1B1 111.3(4)
N1 C1A C1 107.0(4)
C1B2 C1A C1 111.3(4)
C1B1 C1A C1 107.7(4)
C1G1 C1B1 C1A 116.0(4)
N1D C1G1 C1D2 108.4(5)
N1D C1G1 C1D1 109.2(5)
C1D2 C1G1 C1D1 109.7(5)
N1D C1G1 C1B1 108.3(4)
C1D2 C1G1 C1B1 113.3(5)
C1D1 C1G1 C1B1 108.0(4)
O1D N1D C1G1 118.9(5)
O1D N1D C1G2 117.4(5)
C1G1 N1D C1G2 123.8(4)
N1D C1G2 C1D4 109.2(5)
N1D C1G2 C1D3 108.0(5)
C1D4 C1G2 C1D3 110.4(6)
N1D C1G2 C1B2 107.8(5)
C1D4 C1G2 C1B2 108.4(5)
C1D3 C1G2 C1B2 113.0(5)
C1A C1B2 C1G2 116.1(5)
O1 C1 N2 123.5(5)
O1 C1 C1A 120.9(5)
N2 C1 C1A 115.5(4)
C1 N2 C2A 124.7(4)
N2 C2A C2B1 107.6(4)
N2 C2A C2B2 109.8(5)
C2B1 C2A C2B2 110.5(5)
N2 C2A C2 111.5(4)
C2B1 C2A C2 107.6(4)
C2B2 C2A C2 109.7(5)
O2 C2 N3 122.7(5)
O2 C2 C2A 118.5(5)
N3 C2 C2A 118.8(5)
C2 N3 C3A 122.7(4)
N3 C3A C3B1 108.6(4)
N3 C3A C3 109.6(4)
C3B1 C3A C3 107.2(5)
N3 C3A C3B2 110.6(5)
C3B1 C3A C3B2 111.1(5)
C3 C3A C3B2 109.6(5)
O3 C3 N4 121.7(5)
O3 C3 C3A 120.8(5)
N4 C3 C3A 117.4(5)
C3 N4 C4A 123.8(5)
N4 C4A C4B2 110.8(6)
N4 C4A C4 110.3(5)
C4B2 C4A C4 110.7(6)
N4 C4A C4B1 106.8(5)
C4B2 C4A C4B1 110.3(7)
C4 C4A C4B1 107.9(5)
O4 C4 N5 122.5(5)
O4 C4 C4A 119.9(5)
N5 C4 C4A 117.5(5)
C4 N5 C5A 122.4(4)
N5 C5A C5B1 108.1(5)
N5 C5A C5B2 109.5(5)
C5B1 C5A C5B2 111.5(5)
N5 C5A C5 111.1(5)
C5B1 C5A C5 106.7(5)
C5B2 C5A C5 109.9(5)
O5 C5 N6 122.5(6)
O5 C5 C5A 121.1(5)
N6 C5 C5A 116.4(5)
C5 N6 C6A 123.1(5)
N6 C6A C6B2 109.8(5)
N6 C6A C6 110.8(5)
C6B2 C6A C6 110.7(5)
N6 C6A C6B1 107.0(5)
C6B2 C6A C6B1 112.1(6)
C6 C6A C6B1 106.4(5)
O6 C6 N7 121.7(5)
O6 C6 C6A 119.6(5)
N7 C6 C6A 118.6(5)
C6 N7 C7A 125.0(5)
N7 C7A C7B1 107.0(5)
N7 C7A C7 112.3(5)
C7B1 C7A C7 105.2(5)
N7 C7A C7B2 111.5(5)
C7B1 C7A C7B2 110.5(5)
C7 C7A C7B2 110.1(5)
O7 C7 N8 122.2(5)
O7 C7 C7A 119.6(5)
N8 C7 C7A 118.0(5)
C7 N8 C8A 123.2(4)
N8 C8A C8B1 108.5(4)
N8 C8A C8B2 109.0(5)
C8B1 C8A C8B2 110.9(5)
N8 C8A C8 111.0(4)
C8B1 C8A C8 108.2(5)
C8B2 C8A C8 109.2(5)
O8 C8 OT 124.3(5)
O8 C8 C8A 124.2(5)
OT C8 C8A 111.2(5)
C8 OT CT 116.1(5)

loop_
_geom_bond_atom_site_label_1
_geom_bond_atom_site_label_2
_geom_bond_distance
C01 C02 1.3900
C01 C06 1.3900
C01 C013 1.498(6)
C02 C03 1.3900
C03 C04 1.3900
C04 C05 1.3900
C05 C06 1.3900
C06 C07 1.432(5)
C07 C08 1.3900
C07 C012 1.3900
C08 C09 1.3900
C09 C010 1.3900
C010 C011 1.3900
C011 C012 1.3900
C012 C013 1.509(7)
C013 C014 1.513(8)
C014 OU 1.452(7)
OU C0 1.349(6)
C0 O0 1.208(6)
C0 N1 1.354(7)
N1 C1A 1.475(6)
C1A C1B2 1.517(7)
C1A C1B1 1.539(7)
C1A C1 1.557(7)
C1B1 C1G1 1.536(7)
C1G1 N1D 1.465(7)
C1G1 C1D2 1.528(8)
C1G1 C1D1 1.531(8)
N1D O1D 1.281(6)
N1D C1G2 1.482(7)
C1G2 C1D4 1.507(9)
C1G2 C1D3 1.527(9)
C1G2 C1B2 1.551(8)
C1 O1 1.228(5)
C1 N2 1.335(6)
N2 C2A 1.462(7)
C2A C2B1 1.517(8)
C2A C2B2 1.531(8)
C2A C2 1.540(7)
C2 O2 1.230(6)
C2 N3 1.325(6)
N3 C3A 1.483(6)
C3A C3B1 1.511(8)
C3A C3 1.526(8)
C3A C3B2 1.535(8)
C3 O3 1.231(6)
C3 N4 1.336(7)
N4 C4A 1.473(7)
C4A C4B2 1.480(10)
C4A C4 1.525(8)
C4A C4B1 1.539(10)
C4 O4 1.238(6)
C4 N5 1.321(6)
N5 C5A 1.446(7)
C5A C5B1 1.523(8)
C5A C5B2 1.544(8)
C5A C5 1.546(8)
C5 O5 1.229(6)
C5 N6 1.335(7)
N6 C6A 1.466(7)
C6A C6B2 1.522(9)
C6A C6 1.527(8)
C6A C6B1 1.538(9)
C6 O6 1.233(6)
C6 N7 1.337(7)
N7 C7A 1.453(7)
C7A C7B1 1.534(9)
C7A C7 1.535(8)
C7A C7B2 1.537(8)
C7 O7 1.230(6)
C7 N8 1.317(7)
N8 C8A 1.481(7)
C8A C8B1 1.507(8)
C8A C8B2 1.527(8)
C8A C8 1.537(8)
C8 O8 1.191(6)
C8 OT 1.319(7)
OT CT 1.469(7)

loop_
_geom_hbond_atom_site_label_D
_geom_hbond_atom_site_label_H
_geom_hbond_atom_site_label_A
_geom_hbond_distance_DH
_geom_hbond_distance_HA
_geom_hbond_distance_DA
_geom_hbond_angle_DHA
_geom_hbond_site_symmetry_A
N3 H3 O0 0.86 2.33 3.141(6) 158.5 .
N4 H4 O1 0.86 2.19 3.040(6) 168.2 .
N5 H5 O2 0.86 2.20 3.002(6) 154.6 .
N6 H6 O3 0.86 2.24 3.040(6) 155.4 .
N7 H7 O4 0.86 2.33 3.155(6) 160.6 .
N8 H8 O5 0.86 2.24 3.081(6) 165.1 .
N1 H1 O7 0.86 2.00 2.854(6) 171.5 4_666
N2 H2 O8 0.86 2.44 3.097(6) 133.5 4_666

loop_
_geom_torsion_atom_site_label_1
_geom_torsion_atom_site_label_2
_geom_torsion_atom_site_label_3
_geom_torsion_atom_site_label_4
_geom_torsion
_geom_torsion_publ_flag
C06 C01 C02 C03 0.0 ?
C013 C01 C02 C03 173.6(4) ?
C01 C02 C03 C04 0.0 ?
C02 C03 C04 C05 0.0 ?
C03 C04 C05 C06 0.0 ?
C04 C05 C06 C01 0.0 ?
C04 C05 C06 C07 177.6(4) ?
C02 C01 C06 C05 0.0 ?
C013 C01 C06 C05 -174.7(4) ?
C02 C01 C06 C07 -178.1(3) ?
C013 C01 C06 C07 7.2(4) ?
C05 C06 C07 C08 -1.3(6) ?
C01 C06 C07 C08 176.6(3) ?
C05 C06 C07 C012 179.3(3) ?
C01 C06 C07 C012 -2.8(3) ?
C012 C07 C08 C09 0.0 ?
C06 C07 C08 C09 -179.4(4) ?
C07 C08 C09 C010 0.0 ?
C08 C09 C010 C011 0.0 ?
C09 C010 C011 C012 0.0 ?
C010 C011 C012 C07 0.0 ?
C010 C011 C012 C013 -177.5(5) ?
C08 C07 C012 C011 0.0 ?
C06 C07 C012 C011 179.5(4) ?
C08 C07 C012 C013 178.0(4) ?
C06 C07 C012 C013 -2.5(4) ?
C02 C01 C013 C012 177.7(3) ?
C06 C01 C013 C012 -8.2(4) ?
C02 C01 C013 C014 47.6(6) ?
C06 C01 C013 C014 -138.3(4) ?
C011 C012 C013 C01 -175.9(3) ?
C07 C012 C013 C01 6.4(4) ?
C011 C012 C013 C014 -45.8(7) ?
C07 C012 C013 C014 136.5(4) ?
C01 C013 C014 OU 63.2(7) y
C012 C013 C014 OU -59.2(7) y
C013 C014 OU C0 126.7(5) y
C014 OU C0 O0 -9.2(8) ?
C014 OU C0 N1 171.0(5) y
O0 C0 N1 C1A 4.1(9) ?
OU C0 N1 C1A -176.0(4) y
C0 N1 C1A C1B2 67.4(6) ?
C0 N1 C1A C1B1 -170.2(5) ?
C0 N1 C1A C1 -54.9(6) y
N1 C1A C1B1 C1G1 -149.6(5) ?
C1B2 C1A C1B1 C1G1 -26.8(7) ?
C1 C1A C1B1 C1G1 95.5(5) ?
C1A C1B1 C1G1 N1D 54.1(6) ?
C1A C1B1 C1G1 C1D2 -66.2(7) ?
C1A C1B1 C1G1 C1D1 172.1(5) ?
C1D2 C1G1 N1D O1D -81.8(6) ?
C1D1 C1G1 N1D O1D 37.6(7) ?
C1B1 C1G1 N1D O1D 155.0(5) ?
C1D2 C1G1 N1D C1G2 96.9(6) ?
C1D1 C1G1 N1D C1G2 -143.7(5) ?
C1B1 C1G1 N1D C1G2 -26.3(7) ?
O1D N1D C1G2 C1D4 37.1(7) ?
C1G1 N1D C1G2 C1D4 -141.6(6) ?
O1D N1D C1G2 C1D3 -83.0(7) ?
C1G1 N1D C1G2 C1D3 98.3(6) ?
O1D N1D C1G2 C1B2 154.6(5) ?
C1G1 N1D C1G2 C1B2 -24.1(7) ?
N1 C1A C1B2 C1G2 91.5(5) ?
C1B1 C1A C1B2 C1G2 -28.6(6) ?
C1 C1A C1B2 C1G2 -148.8(5) ?
N1D C1G2 C1B2 C1A 53.9(6) ?
C1D4 C1G2 C1B2 C1A 171.9(5) ?
C1D3 C1G2 C1B2 C1A -65.4(7) ?
N1 C1A C1 O1 140.6(5) ?
C1B2 C1A C1 O1 17.9(7) ?
C1B1 C1A C1 O1 -104.3(6) ?
N1 C1A C1 N2 -41.7(6) y
C1B2 C1A C1 N2 -164.4(4) ?
C1B1 C1A C1 N2 73.3(5) ?
O1 C1 N2 C2A 8.9(8) ?
C1A C1 N2 C2A -168.7(4) y
C1 N2 C2A C2B1 -177.7(5) ?
C1 N2 C2A C2B2 61.9(7) ?
C1 N2 C2A C2 -60.0(6) y
N2 C2A C2 O2 162.6(5) ?
C2B1 C2A C2 O2 -79.6(6) ?
C2B2 C2A C2 O2 40.7(7) ?
N2 C2A C2 N3 -18.3(7) y
C2B1 C2A C2 N3 99.5(6) ?
C2B2 C2A C2 N3 -140.2(5) ?
O2 C2 N3 C3A -6.6(8) ?
C2A C2 N3 C3A 174.3(5) y
C2 N3 C3A C3B1 -164.9(5) ?
C2 N3 C3A C3 -48.1(7) y
C2 N3 C3A C3B2 72.8(6) ?
N3 C3A C3 O3 146.5(5) ?
C3B1 C3A C3 O3 -95.8(6) ?
C3B2 C3A C3 O3 24.9(7) ?
N3 C3A C3 N4 -36.7(7) y
C3B1 C3A C3 N4 81.1(6) ?
C3B2 C3A C3 N4 -158.2(5) ?
O3 C3 N4 C4A -0.6(9) ?
C3A C3 N4 C4A -177.4(5) y
C3 N4 C4A C4B2 74.1(8) ?
C3 N4 C4A C4 -48.8(8) y
C3 N4 C4A C4B1 -165.7(6) ?
N4 C4A C4 O4 144.4(5) ?
C4B2 C4A C4 O4 21.5(9) ?
C4B1 C4A C4 O4 -99.3(7) ?
N4 C4A C4 N5 -40.7(7) ?
C4B2 C4A C4 N5 -163.6(6) ?
C4B1 C4A C4 N5 75.6(6) ?
O4 C4 N5 C5A 4.0(8) ?
C4A C4 N5 C5A -170.8(5) y
C4 N5 C5A C5B1 -174.6(5) ?
C4 N5 C5A C5B2 63.7(7) ?
C4 N5 C5A C5 -57.8(7) y
N5 C5A C5 O5 152.0(5) ?
C5B1 C5A C5 O5 -90.3(6) ?
C5B2 C5A C5 O5 30.7(8) ?
N5 C5A C5 N6 -29.9(7) y
C5B1 C5A C5 N6 87.7(6) ?
C5B2 C5A C5 N6 -151.2(5) ?
O5 C5 N6 C6A 3.5(9) ?
C5A C5 N6 C6A -174.6(5) y
C5 N6 C6A C6B2 64.5(7) ?
C5 N6 C6A C6 -58.1(7) y
C5 N6 C6A C6B1 -173.7(5) ?
N6 C6A C6 O6 154.4(6) ?
C6B2 C6A C6 O6 32.3(8) ?
C6B1 C6A C6 O6 -89.6(7) ?
N6 C6A C6 N7 -29.4(8) y
C6B2 C6A C6 N7 -151.4(6) ?
C6B1 C6A C6 N7 86.6(6) ?
O6 C6 N7 C7A -0.5(9) ?
C6A C6 N7 C7A -176.6(5) y
C6 N7 C7A C7B1 178.8(6) ?
C6 N7 C7A C7 -66.2(7) y
C6 N7 C7A C7B2 57.9(7) ?
N7 C7A C7 O7 162.9(5) ?
C7B1 C7A C7 O7 -81.1(6) ?
C7B2 C7A C7 O7 38.0(7) ?
N7 C7A C7 N8 -21.9(7) y
C7B1 C7A C7 N8 94.1(6) ?
C7B2 C7A C7 N8 -146.8(5) ?
O7 C7 N8 C8A 14.2(8) ?
C7A C7 N8 C8A -160.9(5) y
C7 N8 C8A C8B1 -172.7(5) ?
C7 N8 C8A C8B2 66.4(6) ?
C7 N8 C8A C8 -54.0(7) y
N8 C8A C8 O8 130.8(6) ?
C8B1 C8A C8 O8 -110.3(7) ?
C8B2 C8A C8 O8 10.6(8) ?
N8 C8A C8 OT -55.4(6) y
C8B1 C8A C8 OT 63.5(6) ?
C8B2 C8A C8 OT -175.7(5) ?
O8 C8 OT CT 2.6(9) ?
C8A C8 OT CT -171.1(5) y
